data_7029780
loop_
_publ_author_name
'Stasch, Andreas'

_publ_section_title
;
 Reactivity studies of a soluble LiH-complex and non-spectator behaviour
 of its stabilising phosphinoamide ligand.
;
_journal_issue 19
_journal_name_full 'Dalton transactions (Cambridge, England : 2003)'
_journal_page_first 7078
_journal_page_last 7086
_journal_paper_doi 10.1039/c3dt52140k
_journal_volume 43
_journal_year 2014
_chemical_formula_sum 'C84 H76 Li8 N8'
_chemical_formula_weight 1253.05
_chemical_name_systematic
; 
 ? 
;
_space_group_IT_number 15
_symmetry_cell_setting monoclinic
_symmetry_space_group_name_Hall '-C 2yc'
_symmetry_space_group_name_H-M 'C 1 2/c 1'
_atom_sites_solution_hydrogens geom
_atom_sites_solution_primary direct
_atom_sites_solution_secondary difmap
_audit_creation_method SHELXL-97
_cell_angle_alpha 90.00
_cell_angle_beta 124.53(3)
_cell_angle_gamma 90.00
_cell_formula_units_Z 4
_cell_length_a 33.502(7)
_cell_length_b 9.7280(19)
_cell_length_c 25.910(5)
_cell_measurement_reflns_used 32224
_cell_measurement_temperature 100(2)
_cell_measurement_theta_max 28.61
_cell_measurement_theta_min 1.48
_cell_volume 6957(3)
_computing_data_collection 'BluIce (McPhillips, 2002)'
_computing_molecular_graphics 'X-Seed (Barbour, 1999)'
_computing_publication_material 'CIFTAB (Sheldrick, 1997)'
_computing_structure_refinement 'SHELXL-97 (Sheldrick, 1997)'
_computing_structure_solution 'SHELXS-97 (Sheldrick, 1990)'
_diffrn_ambient_temperature 100(2)
_diffrn_measured_fraction_theta_full 0.995
_diffrn_measured_fraction_theta_max 0.995
_diffrn_measurement_device_type 'ADSC quantum 210r'
_diffrn_measurement_method '\f scan'
_diffrn_radiation_monochromator 'Silicon Double Crystal'
_diffrn_radiation_source 'Australian Synchrotron'
_diffrn_radiation_type synchrotron
_diffrn_radiation_wavelength 0.71070
_diffrn_reflns_av_R_equivalents 0.0682
_diffrn_reflns_av_sigmaI/netI 0.0529
_diffrn_reflns_limit_h_max 44
_diffrn_reflns_limit_h_min -40
_diffrn_reflns_limit_k_max 12
_diffrn_reflns_limit_k_min -12
_diffrn_reflns_limit_l_max 34
_diffrn_reflns_limit_l_min -34
_diffrn_reflns_number 30168
_diffrn_reflns_theta_full 28.00
_diffrn_reflns_theta_max 28.00
_diffrn_reflns_theta_min 1.48
_exptl_absorpt_coefficient_mu 0.068
_exptl_absorpt_correction_T_max 0.9973
_exptl_absorpt_correction_T_min 0.9918
_exptl_absorpt_correction_type multi-scan
_exptl_absorpt_process_details 'XDS (Kabsch, 1993)'
_exptl_crystal_colour yellow
_exptl_crystal_density_diffrn 1.196
_exptl_crystal_density_meas ?
_exptl_crystal_density_method 'not measured'
_exptl_crystal_description rod
_exptl_crystal_F_000 2640
_exptl_crystal_size_max 0.12
_exptl_crystal_size_mid 0.06
_exptl_crystal_size_min 0.04
_refine_diff_density_max 0.816
_refine_diff_density_min -0.259
_refine_diff_density_rms 0.062
_refine_ls_extinction_coef 0.0092(6)
_refine_ls_extinction_expression Fc^*^=kFc[1+0.001xFc^2^\l^3^/sin(2\q)]^-1/4^
_refine_ls_extinction_method SHELXL
_refine_ls_goodness_of_fit_ref 1.023
_refine_ls_hydrogen_treatment constr
_refine_ls_matrix_type full
_refine_ls_number_parameters 452
_refine_ls_number_reflns 8348
_refine_ls_number_restraints 0
_refine_ls_restrained_S_all 1.023
_refine_ls_R_factor_all 0.0941
_refine_ls_R_factor_gt 0.0630
_refine_ls_shift/su_max 0.000
_refine_ls_shift/su_mean 0.000
_refine_ls_structure_factor_coef Fsqd
_refine_ls_weighting_details 'calc w=1/[\s^2^(Fo^2^)+(0.0935P)^2^+5.1706P] where P=(Fo^2^+2Fc^2^)/3'
_refine_ls_weighting_scheme calc
_refine_ls_wR_factor_gt 0.1543
_refine_ls_wR_factor_ref 0.1741
_reflns_number_gt 5897
_reflns_number_total 8348
_reflns_threshold_expression >2sigma(I)
_cod_data_source_file c3dt52140k2.cif
_cod_data_source_block compound_7
_cod_depositor_comments
;Adding full bibliography for
 ./tmp-cod-update-bibliographies-12899/cifs/7029780.cif.

The following automatic conversions were performed:

'_exptl_crystal_density_meas' value 'not measured' was changed to '?'
- the value is perceived as not measured.

Automatic conversion script
Id: cif_fix_values 3008 2015-01-20 13:52:24Z robertas 
;
_cod_original_cell_volume 6956(2)
_cod_original_sg_symbol_H-M 'C 2/c'
_cod_database_code 7029780

loop_
_symmetry_equiv_pos_as_xyz
'x, y, z'
'-x, y, -z+1/2'
'x+1/2, y+1/2, z'
'-x+1/2, y+1/2, -z+1/2'
'-x, -y, -z'
'x, -y, z-1/2'
'-x+1/2, -y+1/2, -z'
'x+1/2, -y+1/2, z-1/2'

loop_
_atom_site_label
_atom_site_type_symbol
_atom_site_fract_x
_atom_site_fract_y
_atom_site_fract_z
_atom_site_U_iso_or_equiv
_atom_site_adp_type
_atom_site_occupancy
_atom_site_symmetry_multiplicity
_atom_site_calc_flag
_atom_site_refinement_flags
N1 N 0.06552(6) 0.18288(15) 0.36568(7) 0.0199(3) Uani 1 1 d .
C1 C 0.11161(7) 0.18473(18) 0.38070(8) 0.0203(4) Uani 1 1 d .
Li1 Li 0.03691(13) 0.1698(4) 0.41511(17) 0.0296(7) Uani 1 1 d .
N2 N 0.03640(5) 0.06756(15) 0.32524(7) 0.0199(3) Uani 1 1 d .
C2 C 0.13416(7) 0.07736(19) 0.36891(8) 0.0226(4) Uani 1 1 d .
H2 H 0.1174 -0.0069 0.3517 0.027 Uiso 1 1 calc R
Li2 Li 0.02763(12) 0.3424(3) 0.30825(15) 0.0234(6) Uani 1 1 d .
N3 N 0.04516(5) 0.36539(15) 0.24478(7) 0.0198(3) Uani 1 1 d .
C3 C 0.18045(7) 0.0928(2) 0.38197(9) 0.0268(4) Uani 1 1 d .
H3 H 0.1946 0.0185 0.3740 0.032 Uiso 1 1 calc R
Li3 Li 0.03524(12) 0.0883(3) 0.24690(15) 0.0243(6) Uani 1 1 d .
N4 N 0.06252(6) 0.24703(15) 0.22750(7) 0.0202(3) Uani 1 1 d .
C4 C 0.20634(7) 0.2150(2) 0.40644(10) 0.0296(4) Uani 1 1 d .
H4 H 0.2374 0.2258 0.4140 0.036 Uiso 1 1 calc R
Li4 Li 0.12880(13) 0.2622(4) 0.30511(16) 0.0286(7) Uani 1 1 d .
C5 C 0.18526(7) 0.3213(2) 0.41952(9) 0.0285(4) Uani 1 1 d .
H5 H 0.2026 0.4046 0.4371 0.034 Uiso 1 1 calc R
C6 C 0.13954(7) 0.30735(19) 0.40731(9) 0.0241(4) Uani 1 1 d .
H6 H 0.1263 0.3815 0.4169 0.029 Uiso 1 1 calc R
C7 C 0.03777(7) -0.04636(18) 0.35776(8) 0.0202(4) Uani 1 1 d .
C8 C 0.07100(7) -0.06659(19) 0.42313(9) 0.0232(4) Uani 1 1 d .
H8 H 0.0956 -0.0001 0.4472 0.028 Uiso 1 1 calc R
C9 C 0.06826(8) -0.1822(2) 0.45259(10) 0.0298(4) Uani 1 1 d .
H9 H 0.0910 -0.1932 0.4965 0.036 Uiso 1 1 calc R
C10 C 0.03318(9) -0.2813(2) 0.41924(10) 0.0331(5) Uani 1 1 d .
H10 H 0.0315 -0.3597 0.4398 0.040 Uiso 1 1 calc R
C11 C 0.00025(8) -0.2640(2) 0.35472(10) 0.0283(4) Uani 1 1 d .
H11 H -0.0243 -0.3310 0.3313 0.034 Uiso 1 1 calc R
C12 C 0.00278(7) -0.15119(18) 0.32443(9) 0.0229(4) Uani 1 1 d .
H12 H -0.0194 -0.1435 0.2803 0.027 Uiso 1 1 calc R
C13 C 0.07618(7) 0.47590(18) 0.26653(8) 0.0201(4) Uani 1 1 d .
C14 C 0.11585(7) 0.49068(19) 0.26132(9) 0.0222(4) Uani 1 1 d .
H14 H 0.1207 0.4248 0.2383 0.027 Uiso 1 1 calc R
C15 C 0.14791(8) 0.6007(2) 0.28962(10) 0.0302(4) Uani 1 1 d .
H15 H 0.1743 0.6085 0.2856 0.036 Uiso 1 1 calc R
C16 C 0.14207(9) 0.6985(2) 0.32335(11) 0.0375(5) Uani 1 1 d .
H16 H 0.1646 0.7718 0.3433 0.045 Uiso 1 1 calc R
C17 C 0.10247(8) 0.6879(2) 0.32761(10) 0.0306(4) Uani 1 1 d .
H17 H 0.0979 0.7552 0.3504 0.037 Uiso 1 1 calc R
C18 C 0.07013(7) 0.58167(19) 0.29943(9) 0.0239(4) Uani 1 1 d .
H18 H 0.0429 0.5786 0.3019 0.029 Uiso 1 1 calc R
C19 C 0.04616(6) 0.24342(18) 0.16590(8) 0.0187(3) Uani 1 1 d .
C20 C 0.02276(7) 0.35306(19) 0.12289(8) 0.0213(4) Uani 1 1 d .
H20 H 0.0185 0.4384 0.1370 0.026 Uiso 1 1 calc R
C21 C 0.00589(7) 0.3379(2) 0.06016(9) 0.0248(4) Uani 1 1 d .
H21 H -0.0090 0.4139 0.0326 0.030 Uiso 1 1 calc R
C22 C 0.01031(7) 0.2142(2) 0.03701(9) 0.0276(4) Uani 1 1 d .
H22 H -0.0016 0.2046 -0.0059 0.033 Uiso 1 1 calc R
C23 C 0.03286(7) 0.1040(2) 0.07868(9) 0.0255(4) Uani 1 1 d .
H23 H 0.0364 0.0188 0.0638 0.031 Uiso 1 1 calc R
C24 C 0.05007(7) 0.11719(19) 0.14118(9) 0.0226(4) Uani 1 1 d .
H24 H 0.0648 0.0403 0.1683 0.027 Uiso 1 1 calc R
C25 C 0.12888(8) 0.2601(2) 0.53845(11) 0.0357(5) Uani 1 1 d .
H25 H 0.1384 0.2186 0.5138 0.043 Uiso 1 1 calc R
C26 C 0.12231(8) 0.1794(2) 0.57729(11) 0.0372(5) Uani 1 1 d .
H26 H 0.1270 0.0828 0.5791 0.045 Uiso 1 1 calc R
C27 C 0.10884(8) 0.2409(3) 0.61344(11) 0.0376(5) Uani 1 1 d .
H27 H 0.1044 0.1861 0.6402 0.045 Uiso 1 1 calc R
C28 C 0.10178(8) 0.3808(3) 0.61096(10) 0.0376(5) Uani 1 1 d .
H28 H 0.0927 0.4223 0.6360 0.045 Uiso 1 1 calc R
C29 C 0.10798(8) 0.4608(2) 0.57186(10) 0.0368(5) Uani 1 1 d .
H29 H 0.1029 0.5573 0.5699 0.044 Uiso 1 1 calc R
C30 C 0.12161(9) 0.4008(3) 0.53558(10) 0.0378(5) Uani 1 1 d .
H30 H 0.1260 0.4560 0.5089 0.045 Uiso 1 1 calc R
C31 C 0.22028(9) 0.0687(3) 0.27885(12) 0.0404(5) Uani 1 1 d .
H31 H 0.2265 -0.0219 0.2954 0.049 Uiso 1 1 calc R
C32 C 0.17463(9) 0.1033(3) 0.22797(12) 0.0406(5) Uani 1 1 d .
H32 H 0.1496 0.0362 0.2091 0.049 Uiso 1 1 calc R
C33 C 0.16536(8) 0.2361(3) 0.20443(11) 0.0379(5) Uani 1 1 d .
H33 H 0.1339 0.2602 0.1695 0.045 Uiso 1 1 calc R
C34 C 0.20186(9) 0.3334(2) 0.23171(11) 0.0374(5) Uani 1 1 d .
H34 H 0.1956 0.4246 0.2158 0.045 Uiso 1 1 calc R
C35 C 0.24773(9) 0.2970(3) 0.28247(11) 0.0396(5) Uani 1 1 d .
H35 H 0.2729 0.3636 0.3012 0.048 Uiso 1 1 calc R
C36 C 0.25706(9) 0.1650(3) 0.30595(12) 0.0412(5) Uani 1 1 d .
H36 H 0.2886 0.1405 0.3405 0.049 Uiso 1 1 calc R
C37 C 0.28165(9) 0.5494(3) 0.41391(12) 0.0430(6) Uani 1 1 d .
H37 H 0.2746 0.4623 0.3940 0.052 Uiso 1 1 calc R
C38 C 0.28187(10) 0.6642(3) 0.38362(12) 0.0503(7) Uani 1 1 d .
H38 H 0.2755 0.6560 0.3430 0.060 Uiso 1 1 calc R
C39 C 0.29125(11) 0.7915(3) 0.41145(14) 0.0548(7) Uani 1 1 d .
H39 H 0.2915 0.8711 0.3904 0.066 Uiso 1 1 calc R
C40 C 0.30030(11) 0.8018(3) 0.47068(14) 0.0555(7) Uani 1 1 d .
H40 H 0.3062 0.8890 0.4902 0.067 Uiso 1 1 calc R
C41 C 0.30074(10) 0.6845(3) 0.50106(12) 0.0501(7) Uani 1 1 d .
H41 H 0.3075 0.6911 0.5419 0.060 Uiso 1 1 calc R
C42 C 0.29150(8) 0.5594(3) 0.47269(11) 0.0437(6) Uani 1 1 d .
H42 H 0.2919 0.4791 0.4938 0.052 Uiso 1 1 calc R

loop_
_atom_site_aniso_label
_atom_site_aniso_U_11
_atom_site_aniso_U_22
_atom_site_aniso_U_33
_atom_site_aniso_U_23
_atom_site_aniso_U_13
_atom_site_aniso_U_12
N1 0.0242(8) 0.0155(7) 0.0227(7) -0.0011(6) 0.0150(6) -0.0018(6)
C1 0.0243(9) 0.0197(8) 0.0189(8) 0.0032(7) 0.0135(7) 0.0010(7)
Li1 0.0322(18) 0.0294(17) 0.0336(18) 0.0066(14) 0.0224(16) 0.0048(14)
N2 0.0232(7) 0.0164(7) 0.0199(7) -0.0005(6) 0.0121(6) -0.0010(6)
C2 0.0241(9) 0.0215(9) 0.0230(9) 0.0034(7) 0.0139(8) 0.0016(7)
Li2 0.0276(16) 0.0224(15) 0.0240(15) 0.0011(12) 0.0169(14) 0.0005(12)
N3 0.0236(8) 0.0175(7) 0.0237(7) -0.0015(6) 0.0166(6) 0.0007(6)
C3 0.0272(10) 0.0285(10) 0.0270(10) 0.0056(8) 0.0167(8) 0.0037(8)
Li3 0.0276(16) 0.0224(15) 0.0260(16) -0.0006(12) 0.0172(14) -0.0017(12)
N4 0.0245(8) 0.0174(7) 0.0212(7) -0.0016(6) 0.0144(6) 0.0015(6)
C4 0.0225(9) 0.0378(11) 0.0289(10) 0.0031(8) 0.0148(8) -0.0015(8)
Li4 0.0305(17) 0.0282(17) 0.0258(16) 0.0033(13) 0.0153(15) -0.0032(14)
C5 0.0282(10) 0.0312(10) 0.0247(9) -0.0016(8) 0.0142(8) -0.0086(8)
C6 0.0287(10) 0.0232(9) 0.0219(9) -0.0011(7) 0.0153(8) -0.0025(7)
C7 0.0248(9) 0.0178(8) 0.0234(9) 0.0008(7) 0.0169(8) 0.0024(7)
C8 0.0297(9) 0.0193(8) 0.0227(9) 0.0004(7) 0.0161(8) 0.0010(7)
C9 0.0446(12) 0.0235(9) 0.0245(9) 0.0034(8) 0.0216(9) 0.0027(8)
C10 0.0582(14) 0.0185(9) 0.0345(11) 0.0010(8) 0.0334(11) -0.0028(9)
C11 0.0427(12) 0.0198(9) 0.0334(10) -0.0054(8) 0.0283(10) -0.0052(8)
C12 0.0277(9) 0.0189(8) 0.0258(9) -0.0016(7) 0.0174(8) -0.0010(7)
C13 0.0237(9) 0.0189(8) 0.0194(8) 0.0015(7) 0.0133(7) 0.0011(7)
C14 0.0275(9) 0.0194(8) 0.0244(9) -0.0006(7) 0.0176(8) -0.0001(7)
C15 0.0307(10) 0.0251(10) 0.0399(11) -0.0055(8) 0.0231(9) -0.0058(8)
C16 0.0374(12) 0.0275(11) 0.0466(13) -0.0138(10) 0.0233(11) -0.0105(9)
C17 0.0371(11) 0.0228(9) 0.0337(11) -0.0072(8) 0.0211(9) 0.0004(8)
C18 0.0287(9) 0.0218(9) 0.0252(9) -0.0010(7) 0.0177(8) 0.0025(7)
C19 0.0204(8) 0.0177(8) 0.0211(8) -0.0005(6) 0.0136(7) -0.0021(6)
C20 0.0262(9) 0.0191(8) 0.0229(9) -0.0002(7) 0.0165(8) -0.0004(7)
C21 0.0293(10) 0.0256(9) 0.0237(9) 0.0015(7) 0.0174(8) -0.0018(7)
C22 0.0313(10) 0.0324(10) 0.0232(9) -0.0049(8) 0.0179(8) -0.0043(8)
C23 0.0280(10) 0.0251(9) 0.0302(10) -0.0073(8) 0.0205(8) -0.0030(7)
C24 0.0237(9) 0.0195(8) 0.0266(9) -0.0015(7) 0.0156(8) -0.0007(7)
C25 0.0348(11) 0.0412(12) 0.0335(11) -0.0101(9) 0.0207(10) -0.0026(9)
C26 0.0347(12) 0.0324(11) 0.0412(12) -0.0062(9) 0.0195(10) -0.0014(9)
C27 0.0362(12) 0.0449(13) 0.0334(11) 0.0028(10) 0.0208(10) -0.0010(10)
C28 0.0360(12) 0.0470(13) 0.0295(11) -0.0061(10) 0.0184(10) 0.0030(10)
C29 0.0378(12) 0.0326(11) 0.0325(11) -0.0054(9) 0.0156(10) 0.0003(9)
C30 0.0406(12) 0.0430(13) 0.0292(11) -0.0020(9) 0.0194(10) -0.0069(10)
C31 0.0413(13) 0.0388(12) 0.0479(14) -0.0010(10) 0.0293(11) 0.0006(10)
C32 0.0331(12) 0.0439(13) 0.0488(14) -0.0113(11) 0.0255(11) -0.0053(10)
C33 0.0287(11) 0.0453(13) 0.0420(12) -0.0053(10) 0.0214(10) 0.0006(9)
C34 0.0396(12) 0.0381(12) 0.0452(13) -0.0071(10) 0.0305(11) -0.0009(10)
C35 0.0376(12) 0.0454(14) 0.0387(12) -0.0124(10) 0.0233(11) -0.0069(10)
C36 0.0350(12) 0.0510(14) 0.0358(12) -0.0027(10) 0.0190(10) 0.0014(10)
C37 0.0417(13) 0.0478(14) 0.0451(14) -0.0032(11) 0.0279(12) -0.0058(11)
C38 0.0557(16) 0.0662(18) 0.0358(13) -0.0001(12) 0.0300(12) -0.0148(13)
C39 0.0564(17) 0.0494(16) 0.0492(16) 0.0119(13) 0.0243(14) -0.0053(13)
C40 0.0545(17) 0.0498(16) 0.0573(17) -0.0123(13) 0.0287(15) -0.0016(13)
C41 0.0481(15) 0.0724(19) 0.0329(12) -0.0041(12) 0.0249(12) -0.0094(13)
C42 0.0326(12) 0.0578(16) 0.0351(12) 0.0079(11) 0.0158(10) -0.0059(11)

loop_
_atom_type_symbol
_atom_type_description
_atom_type_scat_dispersion_real
_atom_type_scat_dispersion_imag
_atom_type_scat_source
C C 0.0033 0.0016 'International Tables Vol C Tables 4.2.6.8 and 6.1.1.4'
H H 0.0000 0.0000 'International Tables Vol C Tables 4.2.6.8 and 6.1.1.4'
Li Li -0.0003 0.0001 'International Tables Vol C Tables 4.2.6.8 and 6.1.1.4'
N N 0.0061 0.0033 'International Tables Vol C Tables 4.2.6.8 and 6.1.1.4'

loop_
_geom_angle_atom_site_label_1
_geom_angle_atom_site_label_2
_geom_angle_atom_site_label_3
_geom_angle
_geom_angle_site_symmetry_1
_geom_angle_site_symmetry_3
C1 N1 N2 113.68(14) . .
C1 N1 Li1 134.27(16) . .
N2 N1 Li1 92.47(14) . .
C1 N1 Li2 109.70(14) . .
N2 N1 Li2 100.11(14) . .
Li1 N1 Li2 101.06(15) . .
N1 C1 C2 125.73(17) . .
N1 C1 C6 118.37(16) . .
C2 C1 C6 115.79(16) . .
N1 Li1 C20 106.13(16) . 2
N1 Li1 C19 99.03(15) . 2
C20 Li1 C19 33.65(7) 2 2
N1 Li1 C24 118.14(18) . 2
C20 Li1 C24 59.15(10) 2 2
C19 Li1 C24 33.67(8) 2 2
N1 Li1 C21 133.00(17) . 2
C20 Li1 C21 32.90(8) 2 2
C19 Li1 C21 59.29(10) 2 2
C24 Li1 C21 68.14(11) 2 2
N1 Li1 C23 149.4(2) . 2
C20 Li1 C23 68.39(11) 2 2
C19 Li1 C23 59.02(10) 2 2
C24 Li1 C23 32.25(8) 2 2
C21 Li1 C23 57.19(10) 2 2
N1 Li1 C22 164.40(19) . 2
C20 Li1 C22 58.43(10) 2 2
C19 Li1 C22 69.54(11) 2 2
C24 Li1 C22 57.93(10) 2 2
C21 Li1 C22 32.07(8) 2 2
C23 Li1 C22 32.15(8) 2 2
C7 N2 N1 113.63(14) . .
C7 N2 Li3 132.12(15) . .
N1 N2 Li3 105.54(14) . .
C7 N2 Li3 104.63(15) . 2
N1 N2 Li3 122.46(14) . 2
Li3 N2 Li3 74.24(15) . 2
C3 C2 C1 121.47(18) . .
C3 C2 H2 119.3 . .
C1 C2 H2 119.3 . .
N3 Li2 N1 126.65(17) 2 .
N3 Li2 N3 103.11(15) 2 .
N1 Li2 N3 109.17(16) . .
C13 N3 N4 113.58(14) . .
C13 N3 Li2 134.88(15) . 2
N4 N3 Li2 103.86(14) . 2
C13 N3 Li2 104.51(14) . .
N4 N3 Li2 120.15(14) . .
Li2 N3 Li2 75.47(15) 2 .
C4 C3 C2 121.44(19) . .
C4 C3 H3 119.3 . .
C2 C3 H3 119.3 . .
N4 Li3 N2 125.40(17) . .
N4 Li3 N2 108.21(16) . 2
N2 Li3 N2 104.60(15) . 2
N4 Li3 C7 113.51(15) . 2
N2 Li3 C7 116.38(14) . 2
N2 Li3 C7 29.04(7) 2 2
N4 Li3 Li2 62.97(11) . 2
N2 Li3 Li2 99.65(14) . 2
N2 Li3 Li2 60.59(11) 2 2
C7 Li3 Li2 86.07(12) 2 2
C19 N4 N3 114.28(14) . .
C19 N4 Li4 131.69(16) . .
N3 N4 Li4 92.39(14) . .
C19 N4 Li3 109.69(15) . .
N3 N4 Li3 102.27(13) . .
Li4 N4 Li3 102.20(15) . .
C3 C4 C5 118.12(18) . .
C3 C4 H4 120.9 . .
C5 C4 H4 120.9 . .
C6 C5 C4 121.17(19) . .
C6 C5 H5 119.4 . .
C4 C5 H5 119.4 . .
C5 C6 C1 121.97(18) . .
C5 C6 H6 119.0 . .
C1 C6 H6 119.0 . .
N2 C7 C8 125.03(17) . .
N2 C7 C12 118.47(16) . .
C8 C7 C12 116.48(16) . .
C9 C8 C7 121.09(18) . .
C9 C8 H8 119.5 . .
C7 C8 H8 119.5 . .
C10 C9 C8 121.25(19) . .
C10 C9 H9 119.4 . .
C8 C9 H9 119.4 . .
C9 C10 C11 118.67(19) . .
C9 C10 H10 120.7 . .
C11 C10 H10 120.7 . .
C12 C11 C10 121.03(19) . .
C12 C11 H11 119.5 . .
C10 C11 H11 119.5 . .
C11 C12 C7 121.45(18) . .
C11 C12 H12 119.3 . .
C7 C12 H12 119.3 . .
N3 C13 C14 124.90(16) . .
N3 C13 C18 118.68(16) . .
C14 C13 C18 116.35(17) . .
C15 C14 C13 120.80(17) . .
C15 C14 H14 119.6 . .
C13 C14 H14 119.6 . .
C16 C15 C14 121.29(19) . .
C16 C15 H15 119.4 . .
C14 C15 H15 119.4 . .
C15 C16 C17 118.8(2) . .
C15 C16 H16 120.6 . .
C17 C16 H16 120.6 . .
C18 C17 C16 120.90(19) . .
C18 C17 H17 119.6 . .
C16 C17 H17 119.6 . .
C17 C18 C13 121.77(18) . .
C17 C18 H18 119.1 . .
C13 C18 H18 119.1 . .
N4 C19 C20 125.32(16) . .
N4 C19 C24 118.05(16) . .
C20 C19 C24 116.52(16) . .
C21 C20 C19 121.06(17) . .
C21 C20 H20 119.5 . .
C19 C20 H20 119.5 . .
C22 C21 C20 121.56(18) . .
C22 C21 H21 119.2 . .
C20 C21 H21 119.2 . .
C21 C22 C23 118.23(17) . .
C21 C22 H22 120.9 . .
C23 C22 H22 120.9 . .
C24 C23 C22 121.12(18) . .
C24 C23 H23 119.4 . .
C22 C23 H23 119.4 . .
C23 C24 C19 121.50(17) . .
C23 C24 H24 119.3 . .
C19 C24 H24 119.3 . .
C30 C25 C26 120.1(2) . .
C30 C25 H25 119.9 . .
C26 C25 H25 119.9 . .
C27 C26 C25 119.5(2) . .
C27 C26 H26 120.3 . .
C25 C26 H26 120.3 . .
C28 C27 C26 120.6(2) . .
C28 C27 H27 119.7 . .
C26 C27 H27 119.7 . .
C27 C28 C29 119.8(2) . .
C27 C28 H28 120.1 . .
C29 C28 H28 120.1 . .
C28 C29 C30 120.3(2) . .
C28 C29 H29 119.9 . .
C30 C29 H29 119.9 . .
C29 C30 C25 119.7(2) . .
C29 C30 H30 120.2 . .
C25 C30 H30 120.2 . .
C32 C31 C36 120.4(2) . .
C32 C31 H31 119.8 . .
C36 C31 H31 119.8 . .
C31 C32 C33 119.9(2) . .
C31 C32 H32 120.1 . .
C33 C32 H32 120.1 . .
C34 C33 C32 120.0(2) . .
C34 C33 H33 120.0 . .
C32 C33 H33 120.0 . .
C33 C34 C35 119.6(2) . .
C33 C34 H34 120.2 . .
C35 C34 H34 120.2 . .
C36 C35 C34 120.5(2) . .
C36 C35 H35 119.7 . .
C34 C35 H35 119.7 . .
C35 C36 C31 119.6(2) . .
C35 C36 H36 120.2 . .
C31 C36 H36 120.2 . .
C42 C37 C38 120.3(3) . .
C42 C37 H37 119.8 . .
C38 C37 H37 119.8 . .
C37 C38 C39 120.5(2) . .
C37 C38 H38 119.7 . .
C39 C38 H38 119.7 . .
C38 C39 C40 119.0(3) . .
C38 C39 H39 120.5 . .
C40 C39 H39 120.5 . .
C41 C40 C39 119.7(3) . .
C41 C40 H40 120.2 . .
C39 C40 H40 120.2 . .
C42 C41 C40 120.3(2) . .
C42 C41 H41 119.9 . .
C40 C41 H41 119.9 . .
C41 C42 C37 120.1(2) . .
C41 C42 H42 119.9 . .
C37 C42 H42 119.9 . .

loop_
_geom_bond_atom_site_label_1
_geom_bond_atom_site_label_2
_geom_bond_distance
_geom_bond_site_symmetry_2
N1 C1 1.362(2) .
N1 N2 1.466(2) .
N1 Li1 1.992(4) .
N1 Li2 2.023(4) .
C1 C2 1.420(3) .
C1 C6 1.429(3) .
Li1 C20 2.431(4) 2
Li1 C19 2.458(4) 2
Li1 C24 2.462(4) 2
Li1 C21 2.486(4) 2
Li1 C23 2.515(4) 2
Li1 C22 2.540(4) 2
N2 C7 1.377(2) .
N2 Li3 2.018(4) .
N2 Li3 2.052(4) 2
C2 C3 1.395(3) .
C2 H2 0.9500 .
Li2 N3 2.022(4) 2
Li2 N3 2.048(3) .
N3 C13 1.374(2) .
N3 N4 1.469(2) .
N3 Li2 2.022(4) 2
C3 C4 1.394(3) .
C3 H3 0.9500 .
Li3 N4 1.998(4) .
Li3 N2 2.052(4) 2
Li3 C7 2.744(4) 2
Li3 Li2 3.029(5) 2
N4 C19 1.363(2) .
N4 Li4 1.984(4) .
C4 C5 1.398(3) .
C4 H4 0.9500 .
C5 C6 1.384(3) .
C5 H5 0.9500 .
C6 H6 0.9500 .
C7 C8 1.417(3) .
C7 C12 1.419(3) .
C8 C9 1.392(3) .
C8 H8 0.9500 .
C9 C10 1.380(3) .
C9 H9 0.9500 .
C10 C11 1.396(3) .
C10 H10 0.9500 .
C11 C12 1.380(3) .
C11 H11 0.9500 .
C12 H12 0.9500 .
C13 C14 1.417(2) .
C13 C18 1.422(2) .
C14 C15 1.394(3) .
C14 H14 0.9500 .
C15 C16 1.378(3) .
C15 H15 0.9500 .
C16 C17 1.396(3) .
C16 H16 0.9500 .
C17 C18 1.370(3) .
C17 H17 0.9500 .
C18 H18 0.9500 .
C19 C20 1.416(2) .
C19 C24 1.425(2) .
C20 C21 1.393(3) .
C20 H20 0.9500 .
C21 C22 1.389(3) .
C21 H21 0.9500 .
C22 C23 1.400(3) .
C22 H22 0.9500 .
C23 C24 1.383(3) .
C23 H23 0.9500 .
C24 H24 0.9500 .
C25 C30 1.386(3) .
C25 C26 1.388(3) .
C25 H25 0.9500 .
C26 C27 1.385(3) .
C26 H26 0.9500 .
C27 C28 1.376(3) .
C27 H27 0.9500 .
C28 C29 1.383(3) .
C28 H28 0.9500 .
C29 C30 1.385(3) .
C29 H29 0.9500 .
C30 H30 0.9500 .
C31 C32 1.380(4) .
C31 C36 1.381(3) .
C31 H31 0.9500 .
C32 C33 1.387(4) .
C32 H32 0.9500 .
C33 C34 1.383(3) .
C33 H33 0.9500 .
C34 C35 1.387(4) .
C34 H34 0.9500 .
C35 C36 1.379(4) .
C35 H35 0.9500 .
C36 H36 0.9500 .
C37 C42 1.367(3) .
C37 C38 1.367(4) .
C37 H37 0.9500 .
C38 C39 1.377(4) .
C38 H38 0.9500 .
C39 C40 1.389(4) .
C39 H39 0.9500 .
C40 C41 1.381(4) .
C40 H40 0.9500 .
C41 C42 1.364(4) .
C41 H41 0.9500 .
C42 H42 0.9500 .
